data_7208913
loop_
_publ_author_name
'Lin, Jian-Di'
'Wang, Shuai-Hua'
'Cai, Li-Zhen'
'Zheng, Fa-Kun'
'Guo, Guo-Cong'
'Huang, Jin-Shun'

_publ_section_title
;
 Tetraalkylammonium cations as templates in the construction of two
 cadmium(ii) metal--organic frameworks
;
_journal_issue 5
_journal_name_full CrystEngComm
_journal_page_first 903
_journal_paper_doi 10.1039/c2ce26213d
_journal_volume 15
_journal_year 2013
_chemical_formula_sum 'C16 H38 Br5 Cd6 N41 O'
_chemical_formula_weight 1894.82
_chemical_name_systematic
;
?
;
_space_group_IT_number 61
_symmetry_cell_setting orthorhombic
_symmetry_space_group_name_Hall '-P 2ac 2ab'
_symmetry_space_group_name_H-M 'P b c a'
_atom_sites_solution_hydrogens geom
_atom_sites_solution_primary direct
_atom_sites_solution_secondary difmap
_audit_creation_method SHELXL-97
_cell_angle_alpha 90.00
_cell_angle_beta 90.00
_cell_angle_gamma 90.00
_cell_formula_units_Z 8
_cell_length_a 19.052(2)
_cell_length_b 18.588(2)
_cell_length_c 28.092(4)
_cell_measurement_reflns_used 30827
_cell_measurement_temperature 293(2)
_cell_measurement_theta_max 27.4816
_cell_measurement_theta_min 2.1084
_cell_volume 9948(2)
_computing_cell_refinement 'CrystalClear (Rigaku Inc., 2007)'
_computing_data_collection 'CrystalClear (Rigaku Inc., 2007)'
_computing_data_reduction 'CrystalClear (Rigaku Inc., 2007)'
_computing_structure_refinement 'SHELXL-97 (Sheldrick, 1997)'
_computing_structure_solution 'SHELXS-97 (Sheldrick, 1990)'
_diffrn_ambient_temperature 293(2)
_diffrn_measured_fraction_theta_full 0.994
_diffrn_measured_fraction_theta_max 0.994
_diffrn_measurement_device_type 'Saturn724+ (2x2 bin mode)'
_diffrn_measurement_method CCD_Profile_fitting
_diffrn_radiation_monochromator 'Graphite Monochromator'
_diffrn_radiation_source 'fine-focus sealed tube'
_diffrn_radiation_type MoK\a
_diffrn_radiation_wavelength 0.71073
_diffrn_reflns_av_R_equivalents 0.0438
_diffrn_reflns_av_sigmaI/netI 0.0308
_diffrn_reflns_limit_h_max 23
_diffrn_reflns_limit_h_min -23
_diffrn_reflns_limit_k_max 22
_diffrn_reflns_limit_k_min -22
_diffrn_reflns_limit_l_max 33
_diffrn_reflns_limit_l_min -34
_diffrn_reflns_number 70370
_diffrn_reflns_theta_full 25.50
_diffrn_reflns_theta_max 25.50
_diffrn_reflns_theta_min 2.58
_exptl_absorpt_coefficient_mu 6.604
_exptl_absorpt_correction_T_max 1.0000
_exptl_absorpt_correction_T_min 0.4819
_exptl_absorpt_correction_type multi-scan
_exptl_crystal_colour colorless
_exptl_crystal_density_diffrn 2.530
_exptl_crystal_density_method 'not measured'
_exptl_crystal_description prism
_exptl_crystal_F_000 7136
_exptl_crystal_size_max 0.32
_exptl_crystal_size_mid 0.17
_exptl_crystal_size_min 0.17
_refine_diff_density_max 1.772
_refine_diff_density_min -1.121
_refine_diff_density_rms 0.134
_refine_ls_extinction_method none
_refine_ls_goodness_of_fit_ref 1.054
_refine_ls_hydrogen_treatment mixed
_refine_ls_matrix_type full
_refine_ls_number_parameters 628
_refine_ls_number_reflns 9204
_refine_ls_number_restraints 653
_refine_ls_restrained_S_all 1.060
_refine_ls_R_factor_all 0.0381
_refine_ls_R_factor_gt 0.0366
_refine_ls_shift/su_max 0.095
_refine_ls_shift/su_mean 0.004
_refine_ls_structure_factor_coef Fsqd
_refine_ls_weighting_details 'calc w=1/[\s^2^(Fo^2^)+(0.0329P)^2^+66.7113P] where P=(Fo^2^+2Fc^2^)/3'
_refine_ls_weighting_scheme calc
_refine_ls_wR_factor_gt 0.0838
_refine_ls_wR_factor_ref 0.0847
_reflns_number_gt 8987
_reflns_number_total 9204
_reflns_threshold_expression >2sigma(I)
_cod_data_source_file c2ce26213d.txt
_cod_data_source_block 1
_cod_depositor_comments
;
The following automatic conversions were performed:

'_exptl_absorpt_correction_type' value 'Multi-scan' changed to
'multi-scan' according to
/home/saulius/struct/CIF-dictionaries/cif_core.dic dictionary named
'cif_core.dic' version 2.4.2 from 2011-04-26.

Automatic conversion script
Id: cif_fix_values 1891 2012-01-12 08:04:46Z andrius 
;
_cod_original_sg_symbol_H-M Pbca
_cod_database_code 7208913

loop_
_symmetry_equiv_pos_as_xyz
'x, y, z'
'-x+1/2, -y, z+1/2'
'-x, y+1/2, -z+1/2'
'x+1/2, -y+1/2, -z'
'-x, -y, -z'
'x-1/2, y, -z-1/2'
'x, -y-1/2, z-1/2'
'-x-1/2, y-1/2, z'

loop_
_atom_site_label
_atom_site_type_symbol
_atom_site_fract_x
_atom_site_fract_y
_atom_site_fract_z
_atom_site_U_iso_or_equiv
_atom_site_adp_type
_atom_site_occupancy
_atom_site_symmetry_multiplicity
_atom_site_calc_flag
_atom_site_refinement_flags
Cd1 Cd -0.230721(9) -0.358769(9) 0.585225(6) 0.01922(4) Uani 1 1 d .
Cd2 Cd -0.148156(9) -0.294056(9) 0.466579(6) 0.01905(4) Uani 1 1 d .
Cd3 Cd -0.229149(10) -0.117116(9) 0.417845(6) 0.02007(4) Uani 1 1 d .
Cd4 Cd -0.328926(9) 0.047292(9) 0.365545(6) 0.01857(4) Uani 1 1 d .
Cd5 Cd -0.231922(10) 0.118333(10) 0.252215(6) 0.02265(5) Uani 1 1 d .
Cd6 Cd -0.144055(9) 0.191778(9) 0.135367(6) 0.01719(4) Uani 1 1 d .
Br1 Br -0.097292(14) -0.340853(17) 0.551079(10) 0.03279(8) Uani 1 1 d .
Br2 Br -0.099749(14) -0.157371(14) 0.453133(10) 0.02788(7) Uani 1 1 d .
Br3 Br -0.369025(14) -0.087333(14) 0.388554(10) 0.02958(7) Uani 1 1 d .
Br4 Br -0.366674(15) 0.059207(17) 0.273126(10) 0.03406(8) Uani 1 1 d .
Br5 Br -0.102016(15) 0.180335(16) 0.229677(10) 0.03125(7) Uani 1 1 d .
N11 N -0.21616(12) -0.46148(11) 0.63104(7) 0.0253(5) Uani 1 1 d U
N12 N -0.18477(12) -0.52127(11) 0.61449(7) 0.0244(4) Uani 1 1 d U
N13 N -0.18987(11) -0.57163(11) 0.64582(7) 0.0234(4) Uani 1 1 d U
N14 N -0.22402(12) -0.54703(12) 0.68500(8) 0.0260(5) Uani 1 1 d U
N15 N -0.27390(15) -0.43334(13) 0.70411(9) 0.0454(7) Uani 1 1 d U
H15A H -0.2824 -0.3899 0.6954 0.055 Uiso 1 1 calc R
H15B H -0.2873 -0.4481 0.7317 0.055 Uiso 1 1 calc R
N21 N -0.30958(11) -0.19337(11) 0.55901(7) 0.0223(4) Uani 1 1 d U
N22 N -0.26265(11) -0.24434(11) 0.54611(7) 0.0205(4) Uani 1 1 d U
N23 N -0.24222(11) -0.23297(11) 0.50309(7) 0.0213(4) Uani 1 1 d U
N24 N -0.27387(11) -0.17324(11) 0.48556(7) 0.0205(4) Uani 1 1 d U
N25 N -0.35919(12) -0.09302(12) 0.51735(8) 0.0291(5) Uani 1 1 d U
H25A H -0.3612 -0.0687 0.4914 0.035 Uiso 1 1 calc R
H25B H -0.3848 -0.0810 0.5413 0.035 Uiso 1 1 calc R
N31 N -0.06694(11) -0.40409(12) 0.39326(8) 0.0272(5) Uani 1 1 d U
N32 N -0.06351(11) -0.34338(12) 0.41921(8) 0.0252(5) Uani 1 1 d U
N33 N -0.00060(11) -0.31688(12) 0.41826(8) 0.0280(5) Uani 1 1 d U
N34 N 0.03976(11) -0.35968(12) 0.39129(8) 0.0273(5) Uani 1 1 d U
N35 N 0.01910(13) -0.46907(14) 0.34898(10) 0.0453(7) Uani 1 1 d U
H35A H -0.0105 -0.5018 0.3409 0.054 Uiso 1 1 calc R
H35B H 0.0620 -0.4717 0.3395 0.054 Uiso 1 1 calc R
N41 N -0.23402(11) -0.00563(11) 0.45882(7) 0.0220(4) Uani 1 1 d U
N42 N -0.27349(11) 0.04917(11) 0.44169(7) 0.0213(4) Uani 1 1 d U
N43 N -0.28086(11) 0.09804(11) 0.47363(7) 0.0210(4) Uani 1 1 d U
N44 N -0.24689(11) 0.07838(11) 0.51390(7) 0.0215(4) Uani 1 1 d U
N45 N -0.17998(12) -0.02639(12) 0.53403(8) 0.0298(5) Uani 1 1 d U
H45A H -0.1635 -0.0674 0.5252 0.036 Uiso 1 1 calc R
H45B H -0.1719 -0.0108 0.5623 0.036 Uiso 1 1 calc R
N51 N -0.12768(12) -0.06613(12) 0.32813(9) 0.0307(5) Uani 1 1 d U
N52 N -0.18654(11) -0.05366(11) 0.35296(8) 0.0249(4) Uani 1 1 d U
N53 N -0.21864(11) 0.00279(11) 0.33664(8) 0.0244(4) Uani 1 1 d U
N54 N -0.18234(12) 0.02970(12) 0.29982(8) 0.0266(4) Uani 1 1 d U
N55 N -0.07474(16) -0.00498(16) 0.26322(11) 0.0586(7) Uani 1 1 d U
H55A H -0.0765 0.0299 0.2431 0.070 Uiso 1 1 calc R
H55B H -0.0401 -0.0346 0.2626 0.070 Uiso 1 1 calc R
N61 N -0.26223(11) 0.27880(11) 0.37250(7) 0.0218(4) Uani 1 1 d U
N62 N -0.28875(11) 0.21714(11) 0.39043(7) 0.0211(4) Uani 1 1 d U
N63 N -0.28013(11) 0.16567(11) 0.35958(7) 0.0212(4) Uani 1 1 d U
N64 N -0.24813(12) 0.19148(11) 0.32062(7) 0.0236(4) Uani 1 1 d U
N65 N -0.20729(13) 0.30806(12) 0.29857(8) 0.0338(6) Uani 1 1 d U
H65A H -0.1937 0.2935 0.2710 0.041 Uiso 1 1 calc R
H65B H -0.2018 0.3524 0.3066 0.041 Uiso 1 1 calc R
N71 N -0.28345(12) 0.21002(12) 0.20920(8) 0.0257(4) Uani 1 1 d U
N72 N -0.25460(11) 0.23365(12) 0.16818(8) 0.0253(4) Uani 1 1 d U
N73 N -0.29144(12) 0.28753(12) 0.15252(8) 0.0279(4) Uani 1 1 d U
N74 N -0.34582(12) 0.30134(13) 0.18166(8) 0.0320(5) Uani 1 1 d U
N75 N -0.38417(14) 0.24688(16) 0.25367(9) 0.0455(6) Uani 1 1 d U
H75A H -0.4188 0.2762 0.2563 0.055 Uiso 1 1 calc R
H75B H -0.3777 0.2141 0.2748 0.055 Uiso 1 1 calc R
N81 N -0.10934(12) 0.31198(12) 0.12681(8) 0.0286(4) Uani 1 1 d U
N82 N -0.14798(12) 0.35828(12) 0.10651(9) 0.0307(4) Uani 1 1 d U
N83 N -0.11815(13) 0.42192(13) 0.10503(10) 0.0382(5) Uani 1 1 d U
N84 N -0.05494(13) 0.41621(13) 0.12533(10) 0.0375(5) Uani 1 1 d U
N85 N 0.00535(12) 0.32001(14) 0.16352(9) 0.0385(6) Uani 1 1 d U
H85A H 0.0398 0.3476 0.1713 0.046 Uiso 1 1 calc R
H85B H 0.0060 0.2753 0.1714 0.046 Uiso 1 1 calc R
N91 N -0.52014(13) 0.14600(14) 0.10060(9) 0.0389(7) Uani 1 1 d .
C11 C -0.23928(16) -0.47869(14) 0.67442(9) 0.0292(7) Uani 1 1 d .
C21 C -0.31569(13) -0.15029(13) 0.52065(8) 0.0199(6) Uani 1 1 d .
C31 C -0.00168(13) -0.41359(15) 0.37656(10) 0.0297(7) Uani 1 1 d .
C41 C -0.21871(13) 0.01373(13) 0.50322(9) 0.0194(6) Uani 1 1 d .
C51 C -0.12638(16) -0.01321(16) 0.29579(11) 0.0370(8) Uani 1 1 d .
C61 C -0.23720(13) 0.26117(14) 0.32937(9) 0.0222(6) Uani 1 1 d .
C71 C -0.33944(14) 0.25230(16) 0.21583(10) 0.0298(7) Uani 1 1 d .
C81 C -0.05095(14) 0.34757(15) 0.13847(10) 0.0282(7) Uani 1 1 d .
C91 C -0.53633(19) 0.18905(19) 0.05622(13) 0.0526(11) Uani 1 1 d U
H91A H -0.5133 0.1664 0.0293 0.063 Uiso 1 1 calc R
H91B H -0.5167 0.2369 0.0598 0.063 Uiso 1 1 calc R
C92 C -0.6145(3) 0.1959(3) 0.0453(2) 0.1085(14) Uani 1 1 d U
H92A H -0.6207 0.2237 0.0168 0.163 Uiso 1 1 calc R
H92B H -0.6376 0.2195 0.0713 0.163 Uiso 1 1 calc R
H92C H -0.6343 0.1489 0.0409 0.163 Uiso 1 1 calc R
C93 C -0.44111(17) 0.1435(2) 0.10267(13) 0.0535(10) Uani 1 1 d .
H93A H -0.4245 0.1220 0.0733 0.064 Uiso 1 1 calc R
H93B H -0.4241 0.1927 0.1032 0.064 Uiso 1 1 calc R
C94 C -0.4082(3) 0.1048(3) 0.14250(18) 0.0911(13) Uani 1 1 d U
H94A H -0.3580 0.1075 0.1395 0.137 Uiso 1 1 calc R
H94B H -0.4226 0.0554 0.1419 0.137 Uiso 1 1 calc R
H94C H -0.4223 0.1264 0.1720 0.137 Uiso 1 1 calc R
C95 C -0.5503(2) 0.0700(2) 0.09653(16) 0.0704(14) Uani 1 1 d .
H95A H -0.5345 0.0421 0.1237 0.084 Uiso 1 1 calc R
H95B H -0.6010 0.0730 0.0982 0.084 Uiso 1 1 calc R
C96 C -0.5304(3) 0.0305(2) 0.05179(18) 0.0894(18) Uani 1 1 d .
H96A H -0.5514 -0.0165 0.0520 0.134 Uiso 1 1 calc R
H96B H -0.4803 0.0259 0.0502 0.134 Uiso 1 1 calc R
H96C H -0.5469 0.0569 0.0246 0.134 Uiso 1 1 calc R
C97 C -0.5507(3) 0.1796(2) 0.14422(15) 0.0797(15) Uani 1 1 d .
H97A H -0.5405 0.1488 0.1712 0.096 Uiso 1 1 calc R
H97B H -0.6013 0.1813 0.1406 0.096 Uiso 1 1 calc R
C98 C -0.5251(2) 0.2541(2) 0.15545(16) 0.0783(15) Uani 1 1 d .
H98A H -0.5476 0.2711 0.1839 0.118 Uiso 1 1 calc R
H98B H -0.5361 0.2857 0.1295 0.118 Uiso 1 1 calc R
H98C H -0.4752 0.2531 0.1602 0.118 Uiso 1 1 calc R
O1W O -0.0602(2) 0.3871(2) 0.25184(14) 0.1487(14) Uani 1 1 d DU
H1WA H -0.0838(4) 0.3485(3) 0.2518(7) 0.178 Uiso 1 1 d D
H1WB H -0.0310(4) 0.3837(11) 0.2746(3) 0.178 Uiso 1 1 d D

loop_
_atom_site_aniso_label
_atom_site_aniso_U_11
_atom_site_aniso_U_22
_atom_site_aniso_U_33
_atom_site_aniso_U_23
_atom_site_aniso_U_13
_atom_site_aniso_U_12
Cd1 0.02705(8) 0.01495(8) 0.01567(8) -0.00011(7) 0.00201(7) 0.00074(7)
Cd2 0.02108(8) 0.01698(8) 0.01909(8) -0.00167(7) 0.00346(7) -0.00001(7)
Cd3 0.03097(9) 0.01360(8) 0.01563(8) 0.00046(7) 0.00206(7) 0.00179(7)
Cd4 0.02064(8) 0.01723(8) 0.01785(8) -0.00063(7) 0.00035(7) 0.00241(7)
Cd5 0.03559(10) 0.01843(8) 0.01394(8) 0.00078(7) 0.00264(7) 0.00306(8)
Cd6 0.01790(7) 0.01719(8) 0.01648(8) 0.00118(7) -0.00029(7) 0.00046(7)
Br1 0.02636(12) 0.04585(16) 0.02616(13) 0.00537(12) -0.00183(11) -0.00482(12)
Br2 0.02656(12) 0.01984(12) 0.03722(14) 0.00184(11) -0.00169(11) -0.00262(10)
Br3 0.02998(12) 0.02197(12) 0.03678(15) 0.00211(11) -0.00282(12) -0.00120(11)
Br4 0.03618(14) 0.04441(16) 0.02159(13) 0.00153(12) -0.00279(12) -0.00670(13)
Br5 0.03428(13) 0.03806(14) 0.02141(13) 0.00281(11) -0.00305(11) -0.00657(12)
N11 0.0380(9) 0.0183(8) 0.0197(8) 0.0039(7) 0.0075(8) 0.0065(8)
N12 0.0343(8) 0.0188(8) 0.0201(8) 0.0044(7) 0.0054(8) 0.0058(8)
N13 0.0321(8) 0.0185(8) 0.0195(8) 0.0024(7) 0.0042(8) 0.0045(7)
N14 0.0377(9) 0.0210(8) 0.0192(8) 0.0036(7) 0.0059(8) 0.0051(8)
N15 0.0767(14) 0.0257(11) 0.0340(11) 0.0033(10) 0.0259(11) 0.0157(11)
N21 0.0275(8) 0.0210(8) 0.0185(8) 0.0025(7) 0.0054(7) 0.0055(7)
N22 0.0250(8) 0.0178(8) 0.0189(8) 0.0032(7) 0.0055(7) 0.0032(7)
N23 0.0265(8) 0.0176(8) 0.0199(8) 0.0038(7) 0.0051(7) 0.0043(7)
N24 0.0277(7) 0.0161(7) 0.0178(7) 0.0024(7) 0.0032(7) 0.0058(7)
N25 0.0365(10) 0.0259(9) 0.0249(9) 0.0051(8) 0.0075(9) 0.0156(9)
N31 0.0199(8) 0.0286(8) 0.0333(9) -0.0099(8) 0.0052(8) -0.0030(7)
N32 0.0180(8) 0.0281(8) 0.0295(9) -0.0056(8) 0.0033(7) -0.0022(7)
N33 0.0205(8) 0.0305(9) 0.0329(9) -0.0093(8) 0.0056(8) -0.0042(8)
N34 0.0182(8) 0.0320(9) 0.0316(9) -0.0094(8) 0.0050(8) -0.0049(8)
N35 0.0255(10) 0.0512(12) 0.0593(13) -0.0293(11) 0.0108(10) -0.0082(10)
N41 0.0280(7) 0.0186(7) 0.0194(7) -0.0014(6) 0.0009(6) 0.0060(6)
N42 0.0289(7) 0.0177(6) 0.0172(6) -0.0019(6) -0.0006(6) 0.0043(6)
N43 0.0275(7) 0.0178(7) 0.0178(7) -0.0036(6) -0.0020(7) 0.0043(7)
N44 0.0286(8) 0.0182(8) 0.0177(8) -0.0021(7) -0.0031(7) 0.0055(7)
N45 0.0406(10) 0.0258(9) 0.0229(10) -0.0037(8) -0.0097(9) 0.0120(9)
N51 0.0309(8) 0.0283(9) 0.0330(9) 0.0084(8) 0.0088(8) 0.0104(8)
N52 0.0286(7) 0.0217(7) 0.0242(7) 0.0045(7) 0.0044(7) 0.0067(7)
N53 0.0279(7) 0.0216(7) 0.0236(7) 0.0041(6) 0.0053(6) 0.0046(6)
N54 0.0306(7) 0.0244(7) 0.0249(7) 0.0061(7) 0.0069(7) 0.0053(7)
N55 0.0564(13) 0.0552(14) 0.0642(14) 0.0273(12) 0.0297(12) 0.0165(12)
N61 0.0319(8) 0.0159(8) 0.0176(8) -0.0020(7) 0.0035(7) -0.0024(7)
N62 0.0300(7) 0.0163(7) 0.0170(7) -0.0029(6) 0.0027(7) -0.0006(7)
N63 0.0298(7) 0.0172(6) 0.0167(7) -0.0007(6) 0.0033(6) 0.0021(6)
N64 0.0315(7) 0.0201(7) 0.0193(7) 0.0004(6) 0.0054(7) 0.0009(6)
N65 0.0531(11) 0.0243(10) 0.0239(10) -0.0001(9) 0.0105(10) -0.0076(9)
N71 0.0301(8) 0.0250(8) 0.0220(8) 0.0060(7) 0.0062(7) 0.0044(7)
N72 0.0279(7) 0.0239(7) 0.0241(7) 0.0041(7) 0.0034(7) 0.0006(7)
N73 0.0312(7) 0.0269(7) 0.0256(8) 0.0054(7) 0.0038(7) 0.0033(7)
N74 0.0343(9) 0.0331(9) 0.0286(9) 0.0077(8) 0.0078(8) 0.0077(8)
N75 0.0492(11) 0.0485(12) 0.0388(11) 0.0091(10) 0.0183(10) 0.0143(11)
N81 0.0265(7) 0.0272(8) 0.0320(8) -0.0032(7) -0.0023(7) -0.0060(7)
N82 0.0341(8) 0.0247(7) 0.0334(8) 0.0010(7) -0.0003(7) -0.0105(7)
N83 0.0356(9) 0.0312(9) 0.0478(10) 0.0052(9) -0.0079(9) -0.0058(8)
N84 0.0359(9) 0.0293(9) 0.0472(10) 0.0047(9) -0.0096(9) -0.0075(8)
N85 0.0302(10) 0.0334(11) 0.0520(13) 0.0077(11) -0.0145(10) -0.0056(10)
N91 0.0383(13) 0.0393(13) 0.0389(14) 0.0020(12) 0.0086(12) -0.0020(12)
C11 0.0462(15) 0.0195(12) 0.0218(13) -0.0012(11) 0.0109(12) 0.0042(12)
C21 0.0222(11) 0.0215(11) 0.0159(11) 0.0013(10) 0.0040(10) 0.0005(10)
C31 0.0183(11) 0.0343(14) 0.0365(15) -0.0128(12) 0.0022(11) -0.0043(11)
C41 0.0242(11) 0.0173(11) 0.0169(11) -0.0005(9) -0.0021(10) 0.0011(10)
C51 0.0386(15) 0.0360(15) 0.0364(15) 0.0130(13) 0.0170(13) 0.0118(13)
C61 0.0260(12) 0.0224(12) 0.0182(12) -0.0005(10) 0.0018(10) 0.0002(10)
C71 0.0299(13) 0.0337(14) 0.0258(13) 0.0039(12) 0.0057(11) 0.0086(12)
C81 0.0267(12) 0.0251(13) 0.0326(14) 0.0039(11) -0.0010(12) -0.0046(11)
C91 0.060(2) 0.0427(18) 0.055(2) 0.0054(17) -0.0112(18) -0.0041(17)
C92 0.100(2) 0.109(2) 0.117(2) 0.003(2) -0.018(2) 0.007(2)
C93 0.0427(17) 0.059(2) 0.059(2) -0.0220(17) -0.0193(16) 0.0160(16)
C94 0.096(2) 0.085(2) 0.093(2) -0.0066(18) -0.0253(18) 0.0117(18)
C95 0.082(3) 0.048(2) 0.081(3) 0.013(2) 0.005(2) -0.021(2)
C96 0.125(4) 0.038(2) 0.105(4) -0.006(2) -0.037(3) -0.014(2)
C97 0.097(3) 0.079(3) 0.063(2) -0.004(2) 0.048(2) 0.005(3)
C98 0.094(3) 0.076(3) 0.065(3) -0.018(2) 0.017(2) 0.032(2)
O1W 0.162(2) 0.140(2) 0.145(2) 0.0054(19) 0.0054(19) 0.008(2)

loop_
_atom_type_symbol
_atom_type_description
_atom_type_scat_dispersion_real
_atom_type_scat_dispersion_imag
_atom_type_scat_source
C C 0.0033 0.0016 'International Tables Vol C Tables 4.2.6.8 and 6.1.1.4'
H H 0.0000 0.0000 'International Tables Vol C Tables 4.2.6.8 and 6.1.1.4'
N N 0.0061 0.0033 'International Tables Vol C Tables 4.2.6.8 and 6.1.1.4'
O O 0.0106 0.0060 'International Tables Vol C Tables 4.2.6.8 and 6.1.1.4'
Br Br -0.2901 2.4595 'International Tables Vol C Tables 4.2.6.8 and 6.1.1.4'
Cd Cd -0.8075 1.2024 'International Tables Vol C Tables 4.2.6.8 and 6.1.1.4'

loop_
_geom_angle_atom_site_label_1
_geom_angle_atom_site_label_2
_geom_angle_atom_site_label_3
_geom_angle
_geom_angle_site_symmetry_1
_geom_angle_site_symmetry_3
N11 Cd1 N73 89.77(8) . 2_455
N11 Cd1 N44 94.90(7) . 8
N73 Cd1 N44 175.31(7) 2_455 8
N11 Cd1 N82 88.85(8) . 2_455
N73 Cd1 N82 88.29(8) 2_455 2_455
N44 Cd1 N82 92.27(8) 8 2_455
N11 Cd1 N22 170.13(7) . .
N73 Cd1 N22 85.22(7) 2_455 .
N44 Cd1 N22 90.23(7) 8 .
N82 Cd1 N22 82.51(7) 2_455 .
N11 Cd1 Br1 100.58(6) . .
N73 Cd1 Br1 92.67(6) 2_455 .
N44 Cd1 Br1 86.01(5) 8 .
N82 Cd1 Br1 170.52(6) 2_455 .
N22 Cd1 Br1 88.17(5) . .
N32 Cd2 N23 169.87(8) . .
N32 Cd2 N43 96.27(7) . 8
N23 Cd2 N43 86.50(7) . 8
N32 Cd2 N62 82.67(7) . 8
N23 Cd2 N62 88.06(7) . 8
N43 Cd2 N62 82.46(7) 8 8
N32 Cd2 Br1 97.42(6) . .
N23 Cd2 Br1 92.60(5) . .
N43 Cd2 Br1 82.09(5) 8 .
N62 Cd2 Br1 164.46(5) 8 .
N32 Cd2 Br2 93.12(6) . .
N23 Cd2 Br2 82.45(5) . .
N43 Cd2 Br2 165.67(5) 8 .
N62 Cd2 Br2 88.05(5) 8 .
Br1 Cd2 Br2 107.427(11) . .
N52 Cd3 N61 91.00(7) . 8
N52 Cd3 N24 175.99(7) . .
N61 Cd3 N24 92.81(7) 8 .
N52 Cd3 N41 87.17(7) . .
N61 Cd3 N41 172.37(7) 8 .
N24 Cd3 N41 88.89(7) . .
N52 Cd3 Br2 96.17(5) . .
N61 Cd3 Br2 91.97(5) 8 .
N24 Cd3 Br2 84.96(5) . .
N41 Cd3 Br2 95.59(5) . .
N52 Cd3 Br3 90.09(5) . .
N61 Cd3 Br3 86.40(5) 8 .
N24 Cd3 Br3 88.89(5) . .
N41 Cd3 Br3 86.20(5) . .
Br2 Cd3 Br3 173.555(11) . .
N31 Cd4 N42 94.14(8) 8_565 .
N31 Cd4 N63 89.86(7) 8_565 .
N42 Cd4 N63 82.96(7) . .
N31 Cd4 N53 177.17(8) 8_565 .
N42 Cd4 N53 85.46(7) . .
N63 Cd4 N53 87.31(7) . .
N31 Cd4 Br3 92.23(6) 8_565 .
N42 Cd4 Br3 85.64(5) . .
N63 Cd4 Br3 168.53(5) . .
N53 Cd4 Br3 90.54(5) . .
N31 Cd4 Br4 93.61(6) 8_565 .
N42 Cd4 Br4 167.88(5) . .
N63 Cd4 Br4 87.75(5) . .
N53 Cd4 Br4 86.34(5) . .
Br3 Cd4 Br4 103.357(11) . .
N71 Cd5 N14 91.34(8) . 7
N71 Cd5 N54 176.41(8) . .
N14 Cd5 N54 92.13(8) 7 .
N71 Cd5 N64 86.88(8) . .
N14 Cd5 N64 176.26(8) 7 .
N54 Cd5 N64 89.60(8) . .
N71 Cd5 Br5 87.35(6) . .
N14 Cd5 Br5 89.64(6) 7 .
N54 Cd5 Br5 93.59(6) . .
N64 Cd5 Br5 93.57(5) . .
N71 Cd5 Br4 90.54(6) . .
N14 Cd5 Br4 90.34(6) 7 .
N54 Cd5 Br4 88.52(6) . .
N64 Cd5 Br4 86.38(5) . .
Br5 Cd5 Br4 177.890(11) . .
N21 Cd6 N34 91.88(8) 2_454 3
N21 Cd6 N81 90.02(8) 2_454 .
N34 Cd6 N81 96.77(8) 3 .
N21 Cd6 N13 89.23(7) 2_454 7
N34 Cd6 N13 88.15(8) 3 7
N81 Cd6 N13 175.05(8) . 7
N21 Cd6 N72 90.96(7) 2_454 .
N34 Cd6 N72 173.80(8) 3 .
N81 Cd6 N72 88.75(8) . .
N13 Cd6 N72 86.37(7) 7 .
N21 Cd6 Br5 173.35(5) 2_454 .
N34 Cd6 Br5 91.68(6) 3 .
N81 Cd6 Br5 95.14(6) . .
N13 Cd6 Br5 85.26(5) 7 .
N72 Cd6 Br5 84.98(5) . .
Cd2 Br1 Cd1 90.798(12) . .
Cd2 Br2 Cd3 90.014(11) . .
Cd4 Br3 Cd3 89.112(11) . .
Cd4 Br4 Cd5 89.422(11) . .
Cd6 Br5 Cd5 89.560(11) . .
C11 N11 N12 105.3(2) . .
C11 N11 Cd1 131.65(18) . .
N12 N11 Cd1 122.79(15) . .
N13 N12 N11 109.3(2) . .
N12 N13 N14 110.2(2) . .
N12 N13 Cd6 124.15(16) . 7_556
N14 N13 Cd6 125.66(15) . 7_556
C11 N14 N13 104.1(2) . .
C11 N14 Cd5 135.42(18) . 7_556
N13 N14 Cd5 120.02(15) . 7_556
C11 N15 H15A 120.0 . .
C11 N15 H15B 120.0 . .
H15A N15 H15B 120.0 . .
C21 N21 N22 105.02(19) . .
C21 N21 Cd6 134.34(17) . 2_455
N22 N21 Cd6 120.56(15) . 2_455
N23 N22 N21 109.66(19) . .
N23 N22 Cd1 118.98(15) . .
N21 N22 Cd1 130.32(15) . .
N22 N23 N24 109.93(19) . .
N22 N23 Cd2 124.02(15) . .
N24 N23 Cd2 125.08(15) . .
C21 N24 N23 104.98(19) . .
C21 N24 Cd3 132.58(16) . .
N23 N24 Cd3 120.01(15) . .
C21 N25 H25A 120.0 . .
C21 N25 H25B 120.0 . .
H25A N25 H25B 120.0 . .
C31 N31 N32 104.8(2) . .
C31 N31 Cd4 128.74(18) . 8
N32 N31 Cd4 123.47(15) . 8
N33 N32 N31 110.6(2) . .
N33 N32 Cd2 120.84(17) . .
N31 N32 Cd2 128.21(16) . .
N32 N33 N34 108.5(2) . .
N33 N34 C31 106.3(2) . .
N33 N34 Cd6 115.30(16) . 3_545
C31 N34 Cd6 135.23(18) . 3_545
C31 N35 H35A 120.0 . .
C31 N35 H35B 120.0 . .
H35A N35 H35B 120.0 . .
C41 N41 N42 104.56(19) . .
C41 N41 Cd3 133.04(16) . .
N42 N41 Cd3 120.42(15) . .
N43 N42 N41 110.15(19) . .
N43 N42 Cd4 126.03(16) . .
N41 N42 Cd4 123.59(15) . .
N42 N43 N44 109.91(19) . .
N42 N43 Cd2 126.04(16) . 8_565
N44 N43 Cd2 123.90(15) . 8_565
C41 N44 N43 104.17(19) . .
C41 N44 Cd1 134.56(16) . 8_565
N43 N44 Cd1 119.33(15) . 8_565
C41 N45 H45A 120.0 . .
C41 N45 H45B 120.0 . .
H45A N45 H45B 120.0 . .
C51 N51 N52 104.0(2) . .
N53 N52 N51 110.5(2) . .
N53 N52 Cd3 121.62(16) . .
N51 N52 Cd3 127.88(16) . .
N52 N53 N54 109.3(2) . .
N52 N53 Cd4 124.85(16) . .
N54 N53 Cd4 125.73(16) . .
C51 N54 N53 104.7(2) . .
C51 N54 Cd5 134.35(19) . .
N53 N54 Cd5 119.93(16) . .
C51 N55 H55A 120.0 . .
C51 N55 H55B 120.0 . .
H55A N55 H55B 120.0 . .
C61 N61 N62 105.21(19) . .
C61 N61 Cd3 136.34(17) . 8_565
N62 N61 Cd3 118.44(15) . 8_565
N63 N62 N61 109.18(19) . .
N63 N62 Cd2 125.31(15) . 8_565
N61 N62 Cd2 125.34(15) . 8_565
N62 N63 N64 109.74(19) . .
N62 N63 Cd4 125.44(16) . .
N64 N63 Cd4 124.21(15) . .
C61 N64 N63 105.5(2) . .
C61 N64 Cd5 133.20(17) . .
N63 N64 Cd5 120.97(15) . .
C61 N65 H65A 120.0 . .
C61 N65 H65B 120.0 . .
H65A N65 H65B 120.0 . .
C71 N71 N72 104.6(2) . .
C71 N71 Cd5 134.40(18) . .
N72 N71 Cd5 120.92(16) . .
N73 N72 N71 108.6(2) . .
N73 N72 Cd6 125.94(17) . .
N71 N72 Cd6 124.97(16) . .
N72 N73 N74 110.9(2) . .
N72 N73 Cd1 127.63(17) . 2_454
N74 N73 Cd1 121.42(17) . 2_454
C71 N74 N73 103.8(2) . .
C71 N75 H75A 120.0 . .
C71 N75 H75B 120.0 . .
H75A N75 H75B 120.0 . .
N82 N81 C81 104.9(2) . .
N82 N81 Cd6 121.98(17) . .
C81 N81 Cd6 133.05(18) . .
N81 N82 N83 112.0(2) . .
N81 N82 Cd1 132.64(18) . 2_454
N83 N82 Cd1 114.06(17) . 2_454
N82 N83 N84 107.8(2) . .
C81 N84 N83 104.2(2) . .
C81 N85 H85A 120.0 . .
C81 N85 H85B 120.0 . .
H85A N85 H85B 120.0 . .
C97 N91 C93 111.8(3) . .
C97 N91 C91 112.0(3) . .
C93 N91 C91 104.6(3) . .
C97 N91 C95 107.5(3) . .
C93 N91 C95 110.5(3) . .
C91 N91 C95 110.5(3) . .
N11 C11 N14 111.0(2) . .
N11 C11 N15 124.9(2) . .
N14 C11 N15 124.0(2) . .
N24 C21 N21 110.4(2) . .
N24 C21 N25 124.5(2) . .
N21 C21 N25 125.1(2) . .
N31 C31 N34 109.9(2) . .
N31 C31 N35 125.0(2) . .
N34 C31 N35 125.1(2) . .
N41 C41 N44 111.2(2) . .
N41 C41 N45 124.6(2) . .
N44 C41 N45 124.2(2) . .
N54 C51 N51 111.5(2) . .
N54 C51 N55 124.8(3) . .
N51 C51 N55 123.8(3) . .
N64 C61 N61 110.3(2) . .
N64 C61 N65 124.9(2) . .
N61 C61 N65 124.7(2) . .
N74 C71 N71 112.0(2) . .
N74 C71 N75 123.7(3) . .
N71 C71 N75 124.2(3) . .
N84 C81 N81 111.1(2) . .
N84 C81 N85 122.8(3) . .
N81 C81 N85 126.0(2) . .
N91 C91 C92 114.2(3) . .
N91 C91 H91A 108.7 . .
C92 C91 H91A 108.7 . .
N91 C91 H91B 108.7 . .
C92 C91 H91B 108.7 . .
H91A C91 H91B 107.6 . .
C91 C92 H92A 109.5 . .
C91 C92 H92B 109.5 . .
H92A C92 H92B 109.5 . .
C91 C92 H92C 109.5 . .
H92A C92 H92C 109.5 . .
H92B C92 H92C 109.5 . .
C94 C93 N91 118.1(3) . .
C94 C93 H93A 107.8 . .
N91 C93 H93A 107.8 . .
C94 C93 H93B 107.8 . .
N91 C93 H93B 107.8 . .
H93A C93 H93B 107.1 . .
C93 C94 H94A 109.5 . .
C93 C94 H94B 109.5 . .
H94A C94 H94B 109.5 . .
C93 C94 H94C 109.5 . .
H94A C94 H94C 109.5 . .
H94B C94 H94C 109.5 . .
C96 C95 N91 114.8(3) . .
C96 C95 H95A 108.6 . .
N91 C95 H95A 108.6 . .
C96 C95 H95B 108.6 . .
N91 C95 H95B 108.6 . .
H95A C95 H95B 107.5 . .
C95 C96 H96A 109.5 . .
C95 C96 H96B 109.5 . .
H96A C96 H96B 109.5 . .
C95 C96 H96C 109.5 . .
H96A C96 H96C 109.5 . .
H96B C96 H96C 109.5 . .
N91 C97 C98 115.6(4) . .
N91 C97 H97A 108.4 . .
C98 C97 H97A 108.4 . .
N91 C97 H97B 108.4 . .
C98 C97 H97B 108.4 . .
H97A C97 H97B 107.5 . .
C97 C98 H98A 109.5 . .
C97 C98 H98B 109.5 . .
H98A C98 H98B 109.5 . .
C97 C98 H98C 109.5 . .
H98A C98 H98C 109.5 . .
H98B C98 H98C 109.5 . .
H1WA O1W H1WB 106.6(15) . .

loop_
_geom_bond_atom_site_label_1
_geom_bond_atom_site_label_2
_geom_bond_distance
_geom_bond_site_symmetry_2
Cd1 N11 2.319(2) .
Cd1 N73 2.346(2) 2_455
Cd1 N44 2.358(2) 8
Cd1 N82 2.387(2) 2_455
Cd1 N22 2.470(2) .
Cd1 Br1 2.7374(4) .
Cd2 N32 2.283(2) .
Cd2 N23 2.356(2) .
Cd2 N43 2.427(2) 8
Cd2 N62 2.463(2) 8
Cd2 Br1 2.7075(4) .
Cd2 Br2 2.7291(4) .
Cd3 N52 2.318(2) .
Cd3 N61 2.322(2) 8
Cd3 N24 2.331(2) .
Cd3 N41 2.372(2) .
Cd3 Br2 2.7605(4) .
Cd3 Br3 2.8435(5) .
Cd4 N31 2.315(2) 8_565
Cd4 N42 2.386(2) .
Cd4 N63 2.395(2) .
Cd4 N53 2.400(2) .
Cd4 Br3 2.6950(4) .
Cd4 Br4 2.7031(5) .
Cd5 N71 2.308(2) .
Cd5 N14 2.312(2) 7
Cd5 N54 2.323(2) .
Cd5 N64 2.374(2) .
Cd5 Br5 2.8026(4) .
Cd5 Br4 2.8538(5) .
Cd6 N21 2.320(2) 2_454
Cd6 N34 2.329(2) 3
Cd6 N81 2.342(2) .
Cd6 N13 2.416(2) 7
Cd6 N72 2.427(2) .
Cd6 Br5 2.7760(4) .
N11 C11 1.335(3) .
N11 N12 1.345(3) .
N12 N13 1.288(3) .
N13 N14 1.358(3) .
N13 Cd6 2.416(2) 7_556
N14 C11 1.337(3) .
N14 Cd5 2.312(2) 7_556
N15 C11 1.357(4) .
N15 H15A 0.8600 .
N15 H15B 0.8600 .
N21 C21 1.348(3) .
N21 N22 1.352(3) .
N21 Cd6 2.320(2) 2_455
N22 N23 1.287(3) .
N23 N24 1.356(3) .
N24 C21 1.337(3) .
N25 C21 1.352(3) .
N25 H25A 0.8600 .
N25 H25B 0.8600 .
N31 C31 1.341(3) .
N31 N32 1.345(3) .
N31 Cd4 2.315(2) 8
N32 N33 1.296(3) .
N33 N34 1.341(3) .
N34 C31 1.341(3) .
N34 Cd6 2.329(2) 3_545
N35 C31 1.349(4) .
N35 H35A 0.8600 .
N35 H35B 0.8600 .
N41 C41 1.331(3) .
N41 N42 1.354(3) .
N42 N43 1.284(3) .
N43 N44 1.354(3) .
N43 Cd2 2.427(2) 8_565
N44 C41 1.350(3) .
N44 Cd1 2.358(2) 8_565
N45 C41 1.360(3) .
N45 H45A 0.8600 .
N45 H45B 0.8600 .
N51 C51 1.339(4) .
N51 N52 1.341(3) .
N52 N53 1.298(3) .
N53 N54 1.341(3) .
N54 C51 1.336(4) .
N55 C51 1.352(4) .
N55 H55A 0.8600 .
N55 H55B 0.8600 .
N61 C61 1.343(3) .
N61 N62 1.350(3) .
N61 Cd3 2.322(2) 8_565
N62 N63 1.301(3) .
N62 Cd2 2.463(2) 8_565
N63 N64 1.341(3) .
N64 C61 1.335(3) .
N65 C61 1.354(3) .
N65 H65A 0.8600 .
N65 H65B 0.8600 .
N71 C71 1.338(4) .
N71 N72 1.350(3) .
N72 N73 1.300(3) .
N73 N74 1.345(3) .
N73 Cd1 2.346(2) 2_454
N74 C71 1.329(4) .
N75 C71 1.366(4) .
N75 H75A 0.8600 .
N75 H75B 0.8600 .
N81 N82 1.268(3) .
N81 C81 1.335(3) .
N82 N83 1.313(3) .
N82 Cd1 2.387(2) 2_454
N83 N84 1.337(4) .
N84 C81 1.330(4) .
N85 C81 1.381(4) .
N85 H85A 0.8600 .
N85 H85B 0.8600 .
N91 C97 1.494(5) .
N91 C93 1.507(4) .
N91 C91 1.513(4) .
N91 C95 1.529(5) .
C91 C92 1.525(7) .
C91 H91A 0.9700 .
C91 H91B 0.9700 .
C92 H92A 0.9600 .
C92 H92B 0.9600 .
C92 H92C 0.9600 .
C93 C94 1.470(6) .
C93 H93A 0.9700 .
C93 H93B 0.9700 .
C94 H94A 0.9600 .
C94 H94B 0.9600 .
C94 H94C 0.9600 .
C95 C96 1.504(6) .
C95 H95A 0.9700 .
C95 H95B 0.9700 .
C96 H96A 0.9600 .
C96 H96B 0.9600 .
C96 H96C 0.9600 .
C97 C98 1.501(6) .
C97 H97A 0.9700 .
C97 H97B 0.9700 .
C98 H98A 0.9600 .
C98 H98B 0.9600 .
C98 H98C 0.9600 .
O1W H1WA 0.847(6) .
O1W H1WB 0.850(7) .
